data_7234284
loop_
_publ_author_name
'Yang Song'
'Ruiqing Fan'
'Ping Wang'
'Xinming Wang'
'Song Gao'
'Xi Du'
'Yulin Yang'
'Tianzhu Luan'

_publ_section_title
;
 Copper(i)-iodide based coordination polymers: bifunctional properties
 related to thermochromism and PMMA-doped polymer film materials
;
_journal_name_full 'Journal of Materials Chemistry C'
_journal_page_first 6249
_journal_page_last 6259
_journal_paper_doi 10.1039/C5TC01273B
_journal_volume 3
_journal_year 2015
_chemical_formula_sum 'C18 H15 Cu3 I3 N6'
_chemical_formula_weight 886.68
_space_group_IT_number 14
_space_group_name_Hall '-P 2ybc'
_space_group_name_H-M_alt 'P 1 21/c 1'
_symmetry_cell_setting monoclinic
_symmetry_space_group_name_H-M 'P 1 21/c 1'
_atom_sites_solution_hydrogens geom
_atom_sites_solution_primary direct
_atom_sites_solution_secondary difmap
_cell_angle_alpha 90.00
_cell_angle_beta 111.03(3)
_cell_angle_gamma 90.00
_cell_formula_units_Z 4
_cell_length_a 11.305(2)
_cell_length_b 13.536(3)
_cell_length_c 15.408(3)
_cell_measurement_reflns_used 5045
_cell_measurement_temperature 293(2)
_cell_measurement_theta_max 27.48
_cell_measurement_theta_min 3.01
_cell_volume 2200.8(9)
_computing_cell_refinement 'Bruker XSCANS'
_computing_data_collection 'Bruker XSCANS'
_computing_data_reduction 'Bruker SHELXTL'
_computing_molecular_graphics 'Bruker SHELXTL'
_computing_publication_material 'Bruker SHELXTL'
_computing_structure_refinement 'SHELXL-97 (Sheldrick, 1997)'
_computing_structure_solution 'SHELXS-97 (Sheldrick, 1990)'
_diffrn_ambient_temperature 293(2)
_diffrn_measured_fraction_theta_full 0.998
_diffrn_measured_fraction_theta_max 0.996
_diffrn_measurement_device_type 'Bruker P4'
_diffrn_measurement_method '\w scans'
_diffrn_radiation_monochromator graphite
_diffrn_radiation_source 'fine-focus sealed tube'
_diffrn_radiation_type MoK\a
_diffrn_radiation_wavelength 0.71073
_diffrn_reflns_av_R_equivalents 0.0322
_diffrn_reflns_av_sigmaI/netI 0.0273
_diffrn_reflns_limit_h_max 14
_diffrn_reflns_limit_h_min -14
_diffrn_reflns_limit_k_max 16
_diffrn_reflns_limit_k_min -17
_diffrn_reflns_limit_l_max 19
_diffrn_reflns_limit_l_min -20
_diffrn_reflns_number 20899
_diffrn_reflns_theta_full 25.00
_diffrn_reflns_theta_max 27.48
_diffrn_reflns_theta_min 3.01
_diffrn_standards_decay_% 0
_diffrn_standards_interval_count 0
_diffrn_standards_interval_time 0
_diffrn_standards_number 0
_exptl_absorpt_coefficient_mu 7.100
_exptl_absorpt_correction_T_max 0.210
_exptl_absorpt_correction_T_min 0.149
_exptl_absorpt_correction_type multi-scan
_exptl_crystal_colour colourless
_exptl_crystal_density_diffrn 2.676
_exptl_crystal_density_method 'not measured'
_exptl_crystal_description block
_exptl_crystal_F_000 1644
_exptl_crystal_size_max 0.28
_exptl_crystal_size_mid 0.24
_exptl_crystal_size_min 0.22
_refine_diff_density_max 2.595
_refine_diff_density_min -1.189
_refine_diff_density_rms 0.195
_refine_ls_extinction_method none
_refine_ls_goodness_of_fit_ref 1.020
_refine_ls_hydrogen_treatment mixed
_refine_ls_matrix_type full
_refine_ls_number_parameters 271
_refine_ls_number_reflns 5028
_refine_ls_number_restraints 0
_refine_ls_restrained_S_all 1.020
_refine_ls_R_factor_all 0.0362
_refine_ls_R_factor_gt 0.0311
_refine_ls_shift/su_max 0.001
_refine_ls_shift/su_mean 0.000
_refine_ls_structure_factor_coef Fsqd
_refine_ls_weighting_details 'calc w=1/[\s^2^(Fo^2^)+(0.0359P)^2^+13.2884P] where P=(Fo^2^+2Fc^2^)/3'
_refine_ls_weighting_scheme calc
_refine_ls_wR_factor_gt 0.0715
_refine_ls_wR_factor_ref 0.0765
_reflns_number_gt 4570
_reflns_number_total 5028
_reflns_threshold_expression >2sigma(I)
_cod_data_source_file J-Mater-Chem-C-2015-3-6249.cif
_cod_data_source_block s
_cod_depositor_comments
;
The following automatic conversions were performed:

data item '_symmetry_cell_setting' value 'Monoclinic' was changed to
'monoclinic' in accordance with the built-in table derived from the
CIF Core dictionary named 'cif_core.dic' version 2.4.5 last updated
on 2014-11-21.

Automatic conversion script
Id: cif_fix_values 6909 2019-04-08 15:41:33Z antanas 
;
_cod_original_cell_volume 2200.9(8)
_cod_original_sg_symbol_H-M P2(1)/c
_cod_database_code 7234284

loop_
_symmetry_equiv_pos_as_xyz
'x, y, z'
'-x, y+1/2, -z+1/2'
'-x, -y, -z'
'x, -y-1/2, z-1/2'

loop_
_atom_site_label
_atom_site_type_symbol
_atom_site_fract_x
_atom_site_fract_y
_atom_site_fract_z
_atom_site_U_iso_or_equiv
_atom_site_adp_type
_atom_site_occupancy
_atom_site_symmetry_multiplicity
_atom_site_calc_flag
_atom_site_refinement_flags
_atom_site_disorder_assembly
_atom_site_disorder_group
C4 C 1.2903(4) 0.9165(3) 0.6325(3) 0.0155(8) Uani 1 1 d . . .
I2 I 0.68006(3) 1.09807(2) -0.00092(2) 0.01914(8) Uani 1 1 d . . .
I1 I 0.70075(3) 0.82070(2) 0.14502(2) 0.02099(8) Uani 1 1 d . . .
I3 I 0.91397(3) 0.84883(2) -0.02402(2) 0.01893(8) Uani 1 1 d . . .
Cu2 Cu 0.83749(6) 0.95709(5) 0.09531(4) 0.02399(14) Uani 1 1 d . . .
Cu3 Cu 0.88262(7) 1.04091(5) -0.05170(4) 0.02832(15) Uani 1 1 d . . .
Cu1 Cu 0.60435(8) 0.90756(6) -0.00864(5) 0.03946(19) Uani 1 1 d . . .
N2 N 0.3840(4) 0.8795(3) -0.2846(3) 0.0172(8) Uani 1 1 d . . .
N3 N 0.9397(4) 1.0127(3) 0.2201(3) 0.0205(8) Uani 1 1 d . . .
N6 N 0.6755(4) 1.0749(3) -0.3333(3) 0.0164(7) Uani 1 1 d . . .
N5 N 0.8059(4) 1.0777(3) -0.1864(3) 0.0192(8) Uani 1 1 d . . .
N4 N 1.0538(4) 1.0194(3) 0.3706(3) 0.0155(7) Uani 1 1 d . . .
N1 N 0.5191(4) 0.8729(3) -0.1398(3) 0.0221(8) Uani 1 1 d . . .
C15 C 0.7361(5) 1.1650(4) -0.3185(3) 0.0207(9) Uani 1 1 d . . .
H15 H 0.7249 1.2153 -0.3619 0.025 Uiso 1 1 calc R . .
C14 C 0.8146(4) 1.1659(3) -0.2291(3) 0.0179(9) Uani 1 1 d . . .
H14 H 0.8672 1.2182 -0.2001 0.021 Uiso 1 1 calc R . .
C3 C 0.4248(5) 0.9227(4) -0.1996(3) 0.0234(10) Uani 1 1 d . . .
H3 H 0.3905 0.9802 -0.1853 0.028 Uiso 1 1 calc R . .
C1 C 0.5413(5) 0.7946(3) -0.1899(3) 0.0209(9) Uani 1 1 d . . .
H1 H 0.6038 0.7469 -0.1658 0.025 Uiso 1 1 calc R . .
C11 C 0.9817(4) 0.9631(4) 0.2982(3) 0.0206(9) Uani 1 1 d . . .
H11 H 0.9641 0.8967 0.3034 0.025 Uiso 1 1 calc R . .
C13 C 0.7206(4) 1.0257(4) -0.2514(3) 0.0192(9) Uani 1 1 d . . .
H13 H 0.6946 0.9627 -0.2422 0.023 Uiso 1 1 calc R . .
C7 C 1.1265(4) 0.9856(4) 0.4618(3) 0.0171(9) Uani 1 1 d . . .
C6 C 1.1345(4) 0.8851(3) 0.4820(3) 0.0180(9) Uani 1 1 d . . .
H6 H 1.0850 0.8407 0.4377 0.022 Uiso 1 1 calc R . .
C18 C 0.5135(4) 1.1018(3) -0.4862(3) 0.0190(9) Uani 1 1 d . . .
H18 H 0.5227 1.1697 -0.4772 0.023 Uiso 1 1 calc R . .
C17 C 0.5733(4) 0.9366(3) -0.4320(3) 0.0191(9) Uani 1 1 d . . .
H17 H 0.6231 0.8939 -0.3861 0.023 Uiso 1 1 calc R . .
C2 C 0.4596(5) 0.7974(3) -0.2781(3) 0.0199(9) Uani 1 1 d . . .
H2 H 0.4548 0.7531 -0.3254 0.024 Uiso 1 1 calc R . .
C16 C 0.5864(4) 1.0366(4) -0.4182(3) 0.0168(9) Uani 1 1 d . . .
C10 C 1.0577(5) 1.1124(4) 0.3346(4) 0.0248(10) Uani 1 1 d . . .
H10 H 1.1004 1.1675 0.3669 0.030 Uiso 1 1 calc R . .
C8 C 1.1958(5) 1.0520(4) 0.5303(3) 0.0221(10) Uani 1 1 d . . .
H8 H 1.1870 1.1196 0.5191 0.027 Uiso 1 1 calc R . .
C12 C 0.9873(5) 1.1073(3) 0.2433(3) 0.0240(10) Uani 1 1 d . . .
H12 H 0.9727 1.1597 0.2018 0.029 Uiso 1 1 calc R . .
C9 C 1.2781(5) 1.0169(4) 0.6155(3) 0.0228(10) Uani 1 1 d . . .
H9 H 1.3250 1.0612 0.6610 0.027 Uiso 1 1 calc R . .
C5 C 1.2153(4) 0.8505(3) 0.5671(3) 0.0192(9) Uani 1 1 d . . .
H5 H 1.2193 0.7833 0.5804 0.023 Uiso 1 1 calc R . .

loop_
_atom_site_aniso_label
_atom_site_aniso_U_11
_atom_site_aniso_U_22
_atom_site_aniso_U_33
_atom_site_aniso_U_23
_atom_site_aniso_U_13
_atom_site_aniso_U_12
C4 0.016(2) 0.017(2) 0.015(2) 0.0000(16) 0.0073(16) 0.0033(17)
I2 0.02116(15) 0.01622(15) 0.02078(15) 0.00446(10) 0.00843(12) 0.00419(11)
I1 0.02303(15) 0.01733(15) 0.02263(16) 0.00226(11) 0.00821(12) -0.00057(12)
I3 0.02023(15) 0.01586(15) 0.02208(15) -0.00055(10) 0.00928(12) -0.00026(11)
Cu2 0.0263(3) 0.0247(3) 0.0166(3) 0.0035(2) 0.0024(2) -0.0020(2)
Cu3 0.0365(4) 0.0242(3) 0.0161(3) 0.0037(2) -0.0004(3) -0.0030(3)
Cu1 0.0549(5) 0.0339(4) 0.0150(3) -0.0015(3) -0.0052(3) -0.0047(3)
N2 0.0184(18) 0.0191(19) 0.0139(18) -0.0027(14) 0.0056(15) 0.0032(16)
N3 0.0200(19) 0.024(2) 0.0177(19) 0.0018(15) 0.0066(15) 0.0022(16)
N6 0.0196(18) 0.0135(17) 0.0145(18) 0.0011(14) 0.0041(15) 0.0013(15)
N5 0.0195(18) 0.0222(19) 0.0152(18) 0.0013(15) 0.0052(15) -0.0015(16)
N4 0.0177(17) 0.0149(18) 0.0131(17) 0.0017(14) 0.0044(14) 0.0012(15)
N1 0.027(2) 0.022(2) 0.0148(19) 0.0000(15) 0.0035(16) 0.0015(17)
C15 0.027(2) 0.019(2) 0.017(2) 0.0010(17) 0.0092(19) -0.0017(19)
C14 0.021(2) 0.016(2) 0.017(2) 0.0000(16) 0.0067(17) 0.0000(18)
C3 0.032(3) 0.023(2) 0.015(2) -0.0037(18) 0.0078(19) 0.006(2)
C1 0.022(2) 0.016(2) 0.024(2) 0.0018(18) 0.0068(19) 0.0037(18)
C11 0.020(2) 0.022(2) 0.016(2) 0.0016(17) 0.0011(17) -0.0025(19)
C13 0.022(2) 0.021(2) 0.013(2) 0.0040(16) 0.0037(17) -0.0024(19)
C7 0.0134(19) 0.024(2) 0.012(2) 0.0031(17) 0.0031(16) 0.0006(18)
C6 0.023(2) 0.014(2) 0.015(2) -0.0035(16) 0.0040(18) -0.0048(18)
C18 0.021(2) 0.014(2) 0.019(2) -0.0004(16) 0.0043(18) -0.0029(18)
C17 0.019(2) 0.019(2) 0.016(2) 0.0072(17) 0.0030(17) 0.0021(18)
C2 0.023(2) 0.014(2) 0.020(2) -0.0030(17) 0.0048(18) 0.0092(18)
C16 0.0139(19) 0.023(2) 0.014(2) 0.0001(17) 0.0052(16) 0.0004(17)
C10 0.036(3) 0.015(2) 0.023(2) 0.0003(18) 0.009(2) -0.001(2)
C8 0.024(2) 0.018(2) 0.020(2) -0.0017(18) 0.0028(19) 0.0060(19)
C12 0.037(3) 0.014(2) 0.021(2) 0.0041(17) 0.010(2) 0.000(2)
C9 0.027(2) 0.021(2) 0.016(2) -0.0055(17) 0.0024(19) -0.006(2)
C5 0.022(2) 0.015(2) 0.020(2) 0.0020(17) 0.0067(18) 0.0002(18)

loop_
_atom_type_symbol
_atom_type_description
_atom_type_scat_dispersion_real
_atom_type_scat_dispersion_imag
_atom_type_scat_source
C C 0.0033 0.0016 'International Tables Vol C Tables 4.2.6.8 and 6.1.1.4'
H H 0.0000 0.0000 'International Tables Vol C Tables 4.2.6.8 and 6.1.1.4'
N N 0.0061 0.0033 'International Tables Vol C Tables 4.2.6.8 and 6.1.1.4'
O O 0.0106 0.0060 'International Tables Vol C Tables 4.2.6.8 and 6.1.1.4'
Cu Cu 0.3201 1.2651 'International Tables Vol C Tables 4.2.6.8 and 6.1.1.4'
I I -0.4742 1.8119 'International Tables Vol C Tables 4.2.6.8 and 6.1.1.4'

loop_
_geom_angle_atom_site_label_1
_geom_angle_atom_site_label_2
_geom_angle_atom_site_label_3
_geom_angle
_geom_angle_site_symmetry_1
_geom_angle_site_symmetry_3
C9 C4 C5 120.2(4) . .
C9 C4 N2 120.5(4) . 1_656
C5 C4 N2 119.2(4) . 1_656
Cu2 I2 Cu1 58.68(3) . .
Cu2 I2 Cu3 60.33(2) . .
Cu1 I2 Cu3 90.11(3) . .
Cu1 I1 Cu2 60.67(3) . .
Cu3 I3 Cu3 63.82(3) 3_775 .
Cu3 I3 Cu2 80.47(3) 3_775 .
Cu3 I3 Cu2 61.44(2) . .
N3 Cu2 I2 107.76(12) . .
N3 Cu2 I1 100.21(12) . .
I2 Cu2 I1 108.20(3) . .
N3 Cu2 I3 129.60(12) . .
I2 Cu2 I3 108.65(3) . .
I1 Cu2 I3 100.20(3) . .
N5 Cu3 I3 107.59(12) . 3_775
N5 Cu3 I3 113.31(12) . .
I3 Cu3 I3 116.18(3) 3_775 .
N5 Cu3 I2 97.35(12) . .
I3 Cu3 I2 113.17(3) 3_775 .
I3 Cu3 I2 107.76(3) . .
N5 Cu3 Cu3 131.30(13) . 3_775
I3 Cu3 Cu3 58.11(3) 3_775 3_775
I3 Cu3 Cu3 58.06(2) . 3_775
I2 Cu3 Cu3 131.34(4) . 3_775
N1 Cu1 I1 138.25(13) . .
N1 Cu1 I2 107.73(13) . .
I1 Cu1 I2 112.38(3) . .
C3 N2 C2 106.8(4) . .
C3 N2 C4 126.9(4) . 1_454
C2 N2 C4 126.0(4) . 1_454
C11 N3 C12 104.9(4) . .
C11 N3 Cu2 125.8(3) . .
C12 N3 Cu2 129.2(3) . .
C13 N6 C15 106.5(4) . .
C13 N6 C16 125.5(4) . .
C15 N6 C16 128.0(4) . .
C13 N5 C14 104.9(4) . .
C13 N5 Cu3 125.5(3) . .
C14 N5 Cu3 129.0(3) . .
C11 N4 C10 106.2(4) . .
C11 N4 C7 126.5(4) . .
C10 N4 C7 126.7(4) . .
C3 N1 C1 105.4(4) . .
C3 N1 Cu1 125.0(3) . .
C1 N1 Cu1 129.6(3) . .
C14 C15 N6 106.4(4) . .
C14 C15 H15 126.8 . .
N6 C15 H15 126.8 . .
C15 C14 N5 110.2(4) . .
C15 C14 H14 124.9 . .
N5 C14 H14 124.9 . .
N1 C3 N2 111.4(4) . .
N1 C3 H3 124.3 . .
N2 C3 H3 124.3 . .
C2 C1 N1 110.2(4) . .
C2 C1 H1 124.9 . .
N1 C1 H1 124.9 . .
N3 C11 N4 112.4(4) . .
N3 C11 H11 123.8 . .
N4 C11 H11 123.8 . .
N5 C13 N6 111.9(4) . .
N5 C13 H13 124.0 . .
N6 C13 H13 124.0 . .
C6 C7 C8 119.2(4) . .
C6 C7 N4 120.1(4) . .
C8 C7 N4 120.5(4) . .
C5 C6 C7 120.7(4) . .
C5 C6 H6 119.7 . .
C7 C6 H6 119.7 . .
C17 C18 C16 118.7(4) 3_674 .
C17 C18 H18 120.7 3_674 .
C16 C18 H18 120.7 . .
C16 C17 C18 120.8(4) . 3_674
C16 C17 H17 119.6 . .
C18 C17 H17 119.6 3_674 .
C1 C2 N2 106.2(4) . .
C1 C2 H2 126.9 . .
N2 C2 H2 126.9 . .
C17 C16 C18 120.5(4) . .
C17 C16 N6 120.0(4) . .
C18 C16 N6 119.4(4) . .
C12 C10 N4 106.2(4) . .
C12 C10 H10 126.9 . .
N4 C10 H10 126.9 . .
C9 C8 C7 119.8(4) . .
C9 C8 H8 120.1 . .
C7 C8 H8 120.1 . .
C10 C12 N3 110.3(4) . .
C10 C12 H12 124.9 . .
N3 C12 H12 124.9 . .
C4 C9 C8 120.1(4) . .
C4 C9 H9 119.9 . .
C8 C9 H9 119.9 . .
C6 C5 C4 119.6(4) . .
C6 C5 H5 120.2 . .
C4 C5 H5 120.2 . .

loop_
_geom_bond_atom_site_label_1
_geom_bond_atom_site_label_2
_geom_bond_distance
_geom_bond_site_symmetry_2
C4 C9 1.382(7) .
C4 C5 1.385(6) .
C4 N2 1.426(6) 1_656
I2 Cu2 2.6672(9) .
I2 Cu1 2.7062(10) .
I2 Cu3 2.7821(10) .
I1 Cu1 2.5148(10) .
I1 Cu2 2.6897(8) .
I3 Cu3 2.6366(9) 3_775
I3 Cu3 2.6380(9) .
I3 Cu2 2.7234(8) .
Cu2 N3 2.001(4) .
Cu3 N5 2.004(4) .
Cu3 I3 2.6365(10) 3_775
Cu3 Cu3 2.7883(16) 3_775
Cu1 N1 1.959(4) .
N2 C3 1.355(6) .
N2 C2 1.383(6) .
N2 C4 1.426(6) 1_454
N3 C11 1.310(6) .
N3 C12 1.385(6) .
N6 C13 1.354(6) .
N6 C15 1.377(6) .
N6 C16 1.431(6) .
N5 C13 1.318(6) .
N5 C14 1.383(6) .
N4 C11 1.355(6) .
N4 C10 1.383(6) .
N4 C7 1.426(6) .
N1 C3 1.317(6) .
N1 C1 1.386(6) .
C15 C14 1.346(7) .
C15 H15 0.9300 .
C14 H14 0.9300 .
C3 H3 0.9300 .
C1 C2 1.342(7) .
C1 H1 0.9300 .
C11 H11 0.9300 .
C13 H13 0.9300 .
C7 C6 1.391(6) .
C7 C8 1.394(6) .
C6 C5 1.384(6) .
C6 H6 0.9300 .
C18 C17 1.391(6) 3_674
C18 C16 1.392(6) .
C18 H18 0.9300 .
C17 C16 1.370(7) .
C17 C18 1.391(6) 3_674
C17 H17 0.9300 .
C2 H2 0.9300 .
C10 C12 1.347(7) .
C10 H10 0.9300 .
C8 C9 1.392(7) .
C8 H8 0.9300 .
C12 H12 0.9300 .
C9 H9 0.9300 .
C5 H5 0.9300 .
